data_1509925
loop_
_publ_author_name
'Evers, L.'
'Bystroem, A.'

_publ_section_title
;
 The Crystal Structures of Ag2 Pb O2 and Ag5 Pb2 O6
;
_journal_name_full 'Acta Chemica Scandinavica (1-27,1973-42,1988)'
_journal_page_first 613
_journal_page_last 627
_journal_paper_doi 10.3891/acta.chem.scand.04-0613
_journal_volume 4
_journal_year 1950
_chemical_formula_sum 'Ag5 O6 Pb2'
_chemical_name_systematic 'Ag5 Pb2 O6'
_space_group_IT_number 157
_symmetry_space_group_name_Hall 'P 3 -2'
_symmetry_space_group_name_H-M 'P 3 1 m'
_cell_angle_alpha 90
_cell_angle_beta 90
_cell_angle_gamma 120
_cell_formula_units_Z 1
_cell_length_a 5.939
_cell_length_b 5.939
_cell_length_c 6.428
_cell_volume 196.351
_citation_journal_id_ASTM ACSAA4
_cod_data_source_file silver3-x_218.cif
_cod_data_source_block Ag5O6Pb2
_cod_database_code 1509925

loop_
_symmetry_equiv_pos_as_xyz
x,y,z
-y,x-y,z
-x+y,-x,z
y,x,z
-x,-x+y,z
x-y,-y,z

loop_
_atom_site_label
_atom_site_type_symbol
_atom_site_fract_x
_atom_site_fract_y
_atom_site_fract_z
_atom_site_occupancy
_atom_site_U_iso_or_equiv
Ag1 Ag 0 0 0.264 1 0.0
O2 O 0.397 0 -0.171 1 0.0
O1 O 0.603 0 0.215 1 0.0
Ag3 Ag 0.5 0 0.522 1 0.0
Pb1 Pb 0.3333 0.6667 0.022 1 0.0
Ag2 Ag 0 0 -0.264 1 0.0
